data_7211289
loop_
_publ_author_name
'Edkins, Robert M.'
'Probert, Michael R.'
'Fucke, Katharina'
'Robertson, Craig M.'
'Howard, Judith A. K.'
'Beeby, Andrew'

_publ_section_title
;
 The formation of peroxide degradation products of photochromic
 triphenylimidazolyl radical-dimers.
;
_journal_issue 20
_journal_name_full 'Physical chemistry chemical physics : PCCP'
_journal_page_first 7848
_journal_page_last 7853
_journal_paper_doi 10.1039/c3cp50757b
_journal_volume 15
_journal_year 2013
_chemical_formula_moiety 'C25 H24 N2'
_chemical_formula_sum 'C25 H24 N2'
_chemical_formula_weight 352.46
_chemical_name_systematic
;
?
;
_space_group_crystal_system monoclinic
_space_group_IT_number 14
_space_group_name_Hall '-P 2ybc'
_space_group_name_H-M_alt 'P 1 21/c 1'
_symmetry_space_group_name_Hall '-P 2ybc'
_symmetry_space_group_name_H-M 'P 1 21/c 1'
_atom_sites_solution_hydrogens geom
_atom_sites_solution_primary iterative
_atom_sites_solution_secondary difmap
_audit_creation_date 2012-03-26
_audit_creation_method
;
Olex2 1.2-alpha
(compiled 2012.03.09 svn.r2242, GUI svn.r4116)
;
_cell_angle_alpha 90.00
_cell_angle_beta 100.178(3)
_cell_angle_gamma 90.00
_cell_formula_units_Z 8
_cell_length_a 9.692(2)
_cell_length_b 19.705(5)
_cell_length_c 21.494(5)
_cell_measurement_reflns_used 5965
_cell_measurement_temperature 120(2)
_cell_measurement_theta_max 24.80
_cell_measurement_theta_min 2.34
_cell_volume 4040.3(16)
_computing_cell_refinement 'Bruker APEX2'
_computing_data_collection 'Bruker SAINT'
_computing_data_reduction 'SAINT v7.68A (Bruker, 2009)'
_computing_molecular_graphics
;
O. V. Dolomanov, L. J. Bourhis, R. J. Gildea, J. A. K. Howard and H. Puschmann,
OLEX2: a complete structure solution, refinement and analysis program.
J. Appl. Cryst. (2009). 42, 339-341.
;
_computing_publication_material
;
O. V. Dolomanov, L. J. Bourhis, R. J. Gildea, J. A. K. Howard and H. Puschmann,
OLEX2: a complete structure solution, refinement and analysis program.
J. Appl. Cryst. (2009). 42, 339-341.
;
_computing_structure_refinement
;
SHELXL, G.M. Sheldrick, Acta Cryst.
(2008). A64, 112-122
;
_computing_structure_solution
;
olex2.solve (L.J. Bourhis, O.V. Dolomanov, R.J. Gildea, J.A.K. Howard,
H. Puschmann, in preparation, 2011)
;
_diffrn_ambient_temperature 120.15
_diffrn_measured_fraction_theta_full 0.980
_diffrn_measured_fraction_theta_max 0.980
_diffrn_measurement_device_type 'Bruker APEX-II CCD'
_diffrn_measurement_method '\f and \w scans'
_diffrn_radiation_monochromator graphite
_diffrn_radiation_type synchrotron
_diffrn_radiation_wavelength 0.68890
_diffrn_reflns_av_R_equivalents 0.0859
_diffrn_reflns_av_unetI/netI 0.0801
_diffrn_reflns_limit_h_max 11
_diffrn_reflns_limit_h_min -11
_diffrn_reflns_limit_k_max 23
_diffrn_reflns_limit_k_min -23
_diffrn_reflns_limit_l_max 25
_diffrn_reflns_limit_l_min -23
_diffrn_reflns_number 31649
_diffrn_reflns_theta_full 24.21
_diffrn_reflns_theta_max 24.21
_diffrn_reflns_theta_min 1.37
_diffrn_source 'I19 at Diamond'
_diffrn_source_current 90.0
_diffrn_source_power 4.5
_diffrn_source_voltage 50.0
_diffrn_standards_number 0
_exptl_absorpt_coefficient_mu 0.068
_exptl_absorpt_correction_T_max 1.00000
_exptl_absorpt_correction_T_min 0.8280
_exptl_absorpt_correction_type multi-scan
_exptl_absorpt_process_details SADABS
_exptl_crystal_colour colourless
_exptl_crystal_density_diffrn 1.159
_exptl_crystal_density_method 'not measured'
_exptl_crystal_description block
_exptl_crystal_F_000 1504
_exptl_crystal_size_max 0.03
_exptl_crystal_size_mid 0.01
_exptl_crystal_size_min 0.01
_refine_diff_density_max 0.232
_refine_diff_density_min -0.212
_refine_diff_density_rms 0.043
_refine_ls_extinction_method none
_refine_ls_goodness_of_fit_ref 1.001
_refine_ls_hydrogen_treatment mixed
_refine_ls_matrix_type full
_refine_ls_number_parameters 501
_refine_ls_number_reflns 6990
_refine_ls_number_restraints 0
_refine_ls_restrained_S_all 1.001
_refine_ls_R_factor_all 0.0971
_refine_ls_R_factor_gt 0.0559
_refine_ls_shift/su_max 0.001
_refine_ls_shift/su_mean 0.000
_refine_ls_structure_factor_coef Fsqd
_refine_ls_weighting_details 'calc w=1/[\s^2^(Fo^2^)+(0.0647P)^2^+1.4200P] where P=(Fo^2^+2Fc^2^)/3'
_refine_ls_weighting_scheme calc
_refine_ls_wR_factor_gt 0.1293
_refine_ls_wR_factor_ref 0.1471
_reflns_number_gt 4663
_reflns_number_total 6990
_reflns_threshold_expression >2sigma(I)
_cod_data_source_file c3cp50757b.txt
_cod_data_source_block 2tbu
_cod_database_code 7211289

loop_
_space_group_symop_id
_space_group_symop_operation_xyz
1 'x, y, z'
2 '-x, y+1/2, -z+1/2'
3 '-x, -y, -z'
4 'x, -y-1/2, z-1/2'

loop_
_atom_site_label
_atom_site_type_symbol
_atom_site_fract_x
_atom_site_fract_y
_atom_site_fract_z
_atom_site_U_iso_or_equiv
_atom_site_adp_type
_atom_site_occupancy
_atom_site_symmetry_multiplicity
_atom_site_calc_flag
_atom_site_refinement_flags
N1B N 0.3648(2) 0.26213(9) 0.46134(9) 0.0304(5) Uani 1 1 d .
N1A N 0.8651(2) 0.24252(9) 0.46040(9) 0.0297(5) Uani 1 1 d .
N3A N 0.65490(19) 0.20863(9) 0.47472(9) 0.0309(4) Uani 1 1 d .
N3B N 0.15340(19) 0.29842(9) 0.47124(9) 0.0307(4) Uani 1 1 d .
C5A C 0.8350(2) 0.18483(11) 0.42407(11) 0.0317(5) Uani 1 1 d .
C4A C 0.7032(2) 0.16483(11) 0.43230(11) 0.0316(5) Uani 1 1 d .
C4B C 0.1963(2) 0.33213(11) 0.42090(11) 0.0308(5) Uani 1 1 d .
C2B C 0.2588(2) 0.25798(10) 0.49505(11) 0.0290(5) Uani 1 1 d .
C5B C 0.3287(2) 0.31043(11) 0.41513(11) 0.0309(5) Uani 1 1 d .
C11B C 0.2515(2) 0.14477(11) 0.54128(12) 0.0369(6) Uani 1 1 d .
H11B H 0.2349 0.1281 0.4992 0.044 Uiso 1 1 calc R
C22B C 0.6013(3) 0.29985(14) 0.31064(12) 0.0451(7) Uani 1 1 d .
H22B H 0.6503 0.2658 0.2921 0.054 Uiso 1 1 calc R
C6A C 0.7589(2) 0.31010(11) 0.53688(11) 0.0305(5) Uani 1 1 d .
C19A C 0.9725(3) 0.08829(12) 0.39078(13) 0.0431(6) Uani 1 1 d .
H19A H 0.9238 0.0577 0.4134 0.052 Uiso 1 1 calc R
C26B C 0.1602(3) 0.34779(12) 0.62255(13) 0.0436(7) Uani 1 1 d .
H26D H 0.1669 0.3960 0.6339 0.065 Uiso 1 1 calc R
H26E H 0.1073 0.3238 0.6506 0.065 Uiso 1 1 calc R
H26F H 0.1122 0.3429 0.5787 0.065 Uiso 1 1 calc R
C17B C 0.1081(3) 0.39304(12) 0.31946(12) 0.0382(6) Uani 1 1 d .
H17B H 0.1713 0.3676 0.2995 0.046 Uiso 1 1 calc R
C27A C 0.8763(3) 0.23586(15) 0.70435(12) 0.0495(7) Uani 1 1 d .
H27A H 0.8159 0.2630 0.7268 0.074 Uiso 1 1 calc R
H27B H 0.9679 0.2579 0.7077 0.074 Uiso 1 1 calc R
H27C H 0.8885 0.1905 0.7231 0.074 Uiso 1 1 calc R
C23B C 0.4995(2) 0.28130(12) 0.34568(11) 0.0373(6) Uani 1 1 d .
H23B H 0.4785 0.2347 0.3504 0.045 Uiso 1 1 calc R
C27B C 0.3831(3) 0.32906(13) 0.69801(12) 0.0468(7) Uani 1 1 d .
H27D H 0.3912 0.3779 0.7064 0.070 Uiso 1 1 calc R
H27E H 0.4769 0.3088 0.7041 0.070 Uiso 1 1 calc R
H27F H 0.3286 0.3080 0.7271 0.070 Uiso 1 1 calc R
C19B C 0.4586(3) 0.39896(12) 0.36536(12) 0.0392(6) Uani 1 1 d .
H19B H 0.4101 0.4333 0.3839 0.047 Uiso 1 1 calc R
C13B C 0.0076(2) 0.41832(11) 0.41089(12) 0.0374(6) Uani 1 1 d .
H13B H 0.0022 0.4108 0.4541 0.045 Uiso 1 1 calc R
C8B C 0.2997(2) 0.19314(12) 0.66275(12) 0.0358(6) Uani 1 1 d .
H8B H 0.3166 0.2088 0.7052 0.043 Uiso 1 1 calc R
C6B C 0.2678(2) 0.21452(11) 0.55171(11) 0.0297(5) Uani 1 1 d .
C10A C 0.7408(3) 0.43178(12) 0.54864(14) 0.0453(7) Uani 1 1 d .
H10A H 0.7255 0.4757 0.5304 0.054 Uiso 1 1 calc R
C13A C 0.5228(3) 0.07506(12) 0.43534(13) 0.0419(6) Uani 1 1 d .
H13A H 0.5147 0.0892 0.4768 0.050 Uiso 1 1 calc R
C22A C 1.1190(3) 0.17633(15) 0.32513(13) 0.0482(7) Uani 1 1 d .
H22A H 1.1695 0.2068 0.3032 0.058 Uiso 1 1 calc R
C9B C 0.2823(3) 0.12469(12) 0.65180(13) 0.0410(6) Uani 1 1 d .
H9B H 0.2864 0.0944 0.6865 0.049 Uiso 1 1 calc R
C18B C 0.4285(2) 0.33057(11) 0.37383(11) 0.0314(5) Uani 1 1 d .
C12A C 0.6160(2) 0.10860(11) 0.40260(12) 0.0345(6) Uani 1 1 d .
C11A C 0.7356(2) 0.37484(11) 0.51086(12) 0.0365(6) Uani 1 1 d .
H11A H 0.7157 0.3799 0.4662 0.044 Uiso 1 1 calc R
C25B C 0.3941(3) 0.35682(12) 0.58737(12) 0.0394(6) Uani 1 1 d .
H25D H 0.4139 0.4026 0.6045 0.059 Uiso 1 1 calc R
H25E H 0.3400 0.3599 0.5444 0.059 Uiso 1 1 calc R
H25F H 0.4825 0.3331 0.5864 0.059 Uiso 1 1 calc R
C12B C 0.1038(2) 0.38167(11) 0.38294(11) 0.0325(6) Uani 1 1 d .
C10B C 0.2590(3) 0.09948(12) 0.59093(13) 0.0411(6) Uani 1 1 d .
H10B H 0.2483 0.0521 0.5833 0.049 Uiso 1 1 calc R
C25A C 0.6653(3) 0.19548(13) 0.63135(12) 0.0425(6) Uani 1 1 d .
H25A H 0.6782 0.1509 0.6517 0.064 Uiso 1 1 calc R
H25B H 0.6208 0.1899 0.5870 0.064 Uiso 1 1 calc R
H25C H 0.6056 0.2237 0.6532 0.064 Uiso 1 1 calc R
C17A C 0.6229(3) 0.08759(12) 0.34130(12) 0.0411(6) Uani 1 1 d .
H17A H 0.6840 0.1103 0.3182 0.049 Uiso 1 1 calc R
C2A C 0.7558(2) 0.25369(11) 0.49095(11) 0.0290(5) Uani 1 1 d .
C15B C -0.0723(3) 0.47745(12) 0.31360(14) 0.0469(7) Uani 1 1 d .
H15B H -0.1311 0.5106 0.2902 0.056 Uiso 1 1 calc R
C18A C 0.9396(2) 0.15712(12) 0.38846(11) 0.0345(6) Uani 1 1 d .
C9A C 0.7686(3) 0.42355(13) 0.61338(14) 0.0471(7) Uani 1 1 d .
H9A H 0.7720 0.4621 0.6402 0.057 Uiso 1 1 calc R
C24B C 0.3088(2) 0.31732(11) 0.62961(11) 0.0334(6) Uani 1 1 d .
C24A C 0.8085(2) 0.22995(12) 0.63462(11) 0.0353(6) Uani 1 1 d .
C14A C 0.4426(3) 0.02140(13) 0.40732(16) 0.0534(8) Uani 1 1 d .
H14A H 0.3803 -0.0014 0.4298 0.064 Uiso 1 1 calc R
C7A C 0.7872(2) 0.30041(12) 0.60309(11) 0.0332(6) Uani 1 1 d .
C20A C 1.0783(3) 0.06442(14) 0.35943(13) 0.0515(7) Uani 1 1 d .
H20A H 1.1000 0.0174 0.3603 0.062 Uiso 1 1 calc R
C14B C -0.0802(3) 0.46562(12) 0.37619(13) 0.0445(7) Uani 1 1 d .
H14B H -0.1459 0.4899 0.3956 0.053 Uiso 1 1 calc R
C8A C 0.7916(2) 0.35949(13) 0.63941(13) 0.0411(6) Uani 1 1 d .
H8A H 0.8114 0.3554 0.6841 0.049 Uiso 1 1 calc R
C23A C 1.0126(2) 0.20065(13) 0.35491(11) 0.0369(6) Uani 1 1 d .
H23A H 0.9895 0.2475 0.3523 0.044 Uiso 1 1 calc R
C16B C 0.0218(3) 0.44083(12) 0.28494(12) 0.0415(6) Uani 1 1 d .
H16B H 0.0270 0.4486 0.2418 0.050 Uiso 1 1 calc R
C26A C 0.9047(3) 0.18280(12) 0.60368(12) 0.0399(6) Uani 1 1 d .
H26A H 0.9909 0.2071 0.5996 0.060 Uiso 1 1 calc R
H26B H 0.8559 0.1689 0.5617 0.060 Uiso 1 1 calc R
H26C H 0.9283 0.1425 0.6301 0.060 Uiso 1 1 calc R
C20B C 0.5597(3) 0.41670(13) 0.32969(12) 0.0456(7) Uani 1 1 d .
H20B H 0.5797 0.4632 0.3238 0.055 Uiso 1 1 calc R
C21A C 1.1510(3) 0.10851(15) 0.32739(13) 0.0519(7) Uani 1 1 d .
H21A H 1.2233 0.0919 0.3068 0.062 Uiso 1 1 calc R
C7B C 0.2935(2) 0.24087(11) 0.61390(11) 0.0302(5) Uani 1 1 d .
C15A C 0.4527(3) 0.00074(13) 0.34654(16) 0.0563(8) Uani 1 1 d .
H15A H 0.3981 -0.0363 0.3277 0.068 Uiso 1 1 calc R
C21B C 0.6312(3) 0.36711(15) 0.30272(12) 0.0495(7) Uani 1 1 d .
H21B H 0.7008 0.3795 0.2788 0.059 Uiso 1 1 calc R
C16A C 0.5420(3) 0.03407(13) 0.31360(14) 0.0495(7) Uani 1 1 d .
H16A H 0.5481 0.0203 0.2718 0.059 Uiso 1 1 calc R
H1A H 0.946(3) 0.2655(12) 0.4680(12) 0.045(7) Uiso 1 1 d .
H1B H 0.446(3) 0.2425(13) 0.4711(12) 0.049(8) Uiso 1 1 d .

loop_
_atom_site_aniso_label
_atom_site_aniso_U_11
_atom_site_aniso_U_22
_atom_site_aniso_U_33
_atom_site_aniso_U_23
_atom_site_aniso_U_13
_atom_site_aniso_U_12
N1B 0.0253(11) 0.0342(10) 0.0330(12) 0.0023(9) 0.0090(9) 0.0022(9)
N1A 0.0241(10) 0.0334(10) 0.0328(12) -0.0027(8) 0.0083(9) -0.0002(8)
N3A 0.0282(10) 0.0331(10) 0.0315(12) -0.0019(8) 0.0060(9) -0.0010(8)
N3B 0.0283(10) 0.0336(10) 0.0311(12) 0.0023(8) 0.0076(9) 0.0012(8)
C5A 0.0280(12) 0.0349(12) 0.0329(14) -0.0024(10) 0.0074(11) 0.0009(10)
C4A 0.0296(13) 0.0337(12) 0.0318(14) 0.0006(10) 0.0062(11) 0.0024(10)
C4B 0.0295(13) 0.0324(11) 0.0310(14) 0.0014(10) 0.0073(11) 0.0003(9)
C2B 0.0244(12) 0.0320(11) 0.0310(14) -0.0015(10) 0.0061(11) -0.0007(9)
C5B 0.0281(12) 0.0344(12) 0.0306(14) 0.0015(10) 0.0061(11) 0.0001(10)
C11B 0.0288(13) 0.0377(13) 0.0454(16) -0.0004(11) 0.0098(12) 0.0022(10)
C22B 0.0390(15) 0.0631(17) 0.0363(16) -0.0067(13) 0.0151(13) -0.0040(13)
C6A 0.0219(12) 0.0348(12) 0.0364(15) -0.0041(10) 0.0093(11) -0.0014(9)
C19A 0.0381(14) 0.0416(14) 0.0487(17) -0.0068(12) 0.0057(13) 0.0026(11)
C26B 0.0402(15) 0.0377(13) 0.0574(18) -0.0014(12) 0.0210(14) 0.0047(11)
C17B 0.0346(14) 0.0394(13) 0.0400(17) 0.0016(11) 0.0049(12) 0.0005(11)
C27A 0.0381(15) 0.0709(18) 0.0394(18) 0.0036(13) 0.0062(13) -0.0090(13)
C23B 0.0329(13) 0.0460(14) 0.0340(15) -0.0017(11) 0.0085(12) -0.0014(11)
C27B 0.0524(17) 0.0495(15) 0.0394(17) -0.0062(12) 0.0108(14) -0.0026(13)
C19B 0.0353(14) 0.0441(14) 0.0382(16) 0.0050(11) 0.0064(12) -0.0005(11)
C13B 0.0331(13) 0.0370(12) 0.0438(16) 0.0035(11) 0.0113(12) 0.0014(10)
C8B 0.0302(13) 0.0439(13) 0.0355(15) 0.0039(11) 0.0112(11) 0.0064(10)
C6B 0.0180(11) 0.0369(12) 0.0347(15) 0.0015(10) 0.0063(10) 0.0005(9)
C10A 0.0392(15) 0.0365(13) 0.062(2) -0.0019(12) 0.0132(14) 0.0000(11)
C13A 0.0345(14) 0.0384(13) 0.0508(18) 0.0047(12) 0.0018(13) -0.0004(11)
C22A 0.0390(15) 0.0686(18) 0.0389(17) -0.0013(13) 0.0122(13) 0.0062(13)
C9B 0.0367(14) 0.0436(14) 0.0454(17) 0.0135(12) 0.0147(13) 0.0061(11)
C18B 0.0277(12) 0.0398(12) 0.0265(14) 0.0040(10) 0.0040(11) 0.0015(10)
C12A 0.0288(13) 0.0324(12) 0.0397(16) 0.0005(10) -0.0012(11) 0.0021(10)
C11A 0.0316(13) 0.0381(13) 0.0415(16) 0.0004(11) 0.0111(12) -0.0006(10)
C25B 0.0365(14) 0.0368(13) 0.0462(17) -0.0046(11) 0.0109(13) -0.0055(11)
C12B 0.0285(13) 0.0323(12) 0.0360(15) 0.0005(10) 0.0035(11) -0.0038(9)
C10B 0.0392(15) 0.0321(12) 0.0535(19) 0.0063(12) 0.0121(13) 0.0029(11)
C25A 0.0343(14) 0.0527(15) 0.0420(16) 0.0030(12) 0.0104(12) -0.0052(12)
C17A 0.0406(15) 0.0363(13) 0.0429(17) -0.0045(11) -0.0022(13) 0.0041(11)
C2A 0.0243(12) 0.0331(11) 0.0297(14) 0.0001(9) 0.0049(10) 0.0001(9)
C15B 0.0410(15) 0.0371(13) 0.060(2) 0.0094(12) 0.0007(14) 0.0053(11)
C18A 0.0269(13) 0.0429(13) 0.0332(15) -0.0081(10) 0.0043(11) 0.0020(10)
C9A 0.0352(15) 0.0427(14) 0.066(2) -0.0179(13) 0.0148(14) -0.0022(11)
C24B 0.0292(13) 0.0377(12) 0.0353(15) -0.0003(10) 0.0113(11) 0.0012(10)
C24A 0.0264(12) 0.0490(14) 0.0318(15) 0.0005(11) 0.0085(11) -0.0013(10)
C14A 0.0381(16) 0.0410(15) 0.077(2) 0.0114(14) -0.0022(15) -0.0055(12)
C7A 0.0201(11) 0.0448(13) 0.0364(15) -0.0064(11) 0.0092(11) -0.0035(10)
C20A 0.0471(16) 0.0497(15) 0.0556(19) -0.0143(13) 0.0035(15) 0.0169(13)
C14B 0.0413(15) 0.0370(13) 0.0560(19) 0.0046(12) 0.0111(14) 0.0054(11)
C8A 0.0284(13) 0.0541(15) 0.0416(16) -0.0119(12) 0.0087(12) -0.0029(11)
C23A 0.0312(13) 0.0497(14) 0.0305(14) -0.0038(11) 0.0068(11) 0.0041(11)
C16B 0.0422(15) 0.0427(14) 0.0371(16) 0.0051(11) 0.0002(13) -0.0017(12)
C26A 0.0315(13) 0.0453(14) 0.0445(16) 0.0056(11) 0.0109(12) 0.0048(11)
C20B 0.0437(16) 0.0499(15) 0.0433(17) 0.0096(12) 0.0080(14) -0.0099(12)
C21A 0.0437(16) 0.0719(19) 0.0422(18) -0.0104(14) 0.0131(14) 0.0109(14)
C7B 0.0207(12) 0.0366(12) 0.0342(15) 0.0020(10) 0.0075(11) 0.0021(9)
C15A 0.0497(18) 0.0331(14) 0.076(2) -0.0052(14) -0.0165(17) -0.0005(12)
C21B 0.0422(16) 0.0745(19) 0.0345(16) 0.0035(14) 0.0141(13) -0.0106(14)
C16A 0.0510(17) 0.0392(14) 0.0518(19) -0.0086(13) -0.0085(15) 0.0067(13)

loop_
_atom_type_symbol
_atom_type_description
_atom_type_scat_dispersion_real
_atom_type_scat_dispersion_imag
_atom_type_scat_source
C C 0.0032 0.0015 'International Tables Vol C Tables 4.2.6.8 and 6.1.1.4'
H H 0.0000 0.0000 'International Tables Vol C Tables 4.2.6.8 and 6.1.1.4'
N N 0.0060 0.0030 'International Tables Vol C Tables 4.2.6.8 and 6.1.1.4'

loop_
_geom_angle_atom_site_label_1
_geom_angle_atom_site_label_2
_geom_angle_atom_site_label_3
_geom_angle
C2B N1B C5B 107.87(19)
C2A N1A C5A 107.59(18)
C2A N3A C4A 105.67(18)
C2B N3B C4B 105.71(18)
N1A C5A C18A 120.10(19)
C4A C5A N1A 105.69(19)
C4A C5A C18A 134.2(2)
N3A C4A C12A 121.14(19)
C5A C4A N3A 109.44(19)
C5A C4A C12A 129.4(2)
N3B C4B C12B 120.69(19)
C5B C4B N3B 109.39(19)
C5B C4B C12B 129.9(2)
N1B C2B C6B 122.24(19)
N3B C2B N1B 111.17(19)
N3B C2B C6B 126.56(19)
N1B C5B C4B 105.76(19)
N1B C5B C18B 120.65(19)
C4B C5B C18B 133.5(2)
C10B C11B C6B 121.5(2)
C21B C22B C23B 120.4(2)
C11A C6A C2A 115.8(2)
C11A C6A C7A 121.1(2)
C7A C6A C2A 123.1(2)
C18A C19A C20A 119.4(2)
C16B C17B C12B 121.0(2)
C18B C23B C22B 120.3(2)
C20B C19B C18B 119.8(2)
C14B C13B C12B 120.6(2)
C9B C8B C7B 122.8(2)
C11B C6B C2B 116.7(2)
C11B C6B C7B 120.6(2)
C7B C6B C2B 122.72(19)
C9A C10A C11A 118.6(2)
C14A C13A C12A 120.2(3)
C21A C22A C23A 120.0(3)
C8B C9B C10B 120.7(2)
C23B C18B C5B 120.1(2)
C23B C18B C19B 119.1(2)
C19B C18B C5B 120.7(2)
C13A C12A C4A 120.6(2)
C17A C12A C4A 121.0(2)
C17A C12A C13A 118.4(2)
C10A C11A C6A 121.4(2)
C17B C12B C4B 122.0(2)
C17B C12B C13B 118.5(2)
C13B C12B C4B 119.5(2)
C9B C10B C11B 118.5(2)
C16A C17A C12A 121.0(3)
N1A C2A C6A 121.13(19)
N3A C2A N1A 111.54(19)
N3A C2A C6A 127.32(19)
C14B C15B C16B 119.9(2)
C19A C18A C5A 121.0(2)
C23A C18A C5A 119.9(2)
C23A C18A C19A 119.0(2)
C10A C9A C8A 120.3(2)
C26B C24B C7B 107.83(19)
C27B C24B C26B 107.9(2)
C27B C24B C25B 106.1(2)
C27B C24B C7B 111.5(2)
C25B C24B C26B 109.5(2)
C25B C24B C7B 113.84(18)
C27A C24A C25A 107.85(19)
C27A C24A C7A 111.3(2)
C27A C24A C26A 106.2(2)
C25A C24A C7A 109.2(2)
C25A C24A C26A 108.9(2)
C7A C24A C26A 113.30(19)
C13A C14A C15A 120.4(3)
C6A C7A C24A 123.4(2)
C8A C7A C6A 115.5(2)
C8A C7A C24A 121.0(2)
C21A C20A C19A 120.7(2)
C15B C14B C13B 120.2(2)
C9A C8A C7A 123.2(3)
C18A C23A C22A 120.8(2)
C17B C16B C15B 119.8(2)
C21B C20B C19B 120.5(2)
C22A C21A C20A 120.0(2)
C8B C7B C6B 116.0(2)
C8B C7B C24B 120.0(2)
C6B C7B C24B 124.0(2)
C16A C15A C14A 119.9(3)
C22B C21B C20B 119.8(2)
C15A C16A C17A 120.1(3)

loop_
_geom_bond_atom_site_label_1
_geom_bond_atom_site_label_2
_geom_bond_distance
N1B C2B 1.360(3)
N1B C5B 1.375(3)
N1A C5A 1.381(3)
N1A C2A 1.359(3)
N3A C4A 1.395(3)
N3A C2A 1.321(3)
N3B C4B 1.394(3)
N3B C2B 1.325(3)
C5A C4A 1.378(3)
C5A C18A 1.478(3)
C4A C12A 1.469(3)
C4B C5B 1.378(3)
C4B C12B 1.471(3)
C2B C6B 1.479(3)
C5B C18B 1.478(3)
C11B C6B 1.397(3)
C11B C10B 1.383(3)
C22B C23B 1.392(3)
C22B C21B 1.374(4)
C6A C11A 1.395(3)
C6A C2A 1.483(3)
C6A C7A 1.414(3)
C19A C18A 1.392(3)
C19A C20A 1.404(4)
C26B C24B 1.542(3)
C17B C12B 1.391(3)
C17B C16B 1.385(3)
C27A C24A 1.531(4)
C23B C18B 1.389(3)
C27B C24B 1.536(4)
C19B C18B 1.397(3)
C19B C20B 1.391(3)
C13B C12B 1.396(3)
C13B C14B 1.387(3)
C8B C9B 1.374(3)
C8B C7B 1.403(3)
C6B C7B 1.415(3)
C10A C11A 1.381(3)
C10A C9A 1.379(4)
C13A C12A 1.405(3)
C13A C14A 1.385(4)
C22A C23A 1.391(3)
C22A C21A 1.371(4)
C9B C10B 1.380(4)
C12A C17A 1.394(3)
C25B C24B 1.542(3)
C25A C24A 1.535(3)
C17A C16A 1.384(3)
C15B C14B 1.381(4)
C15B C16B 1.390(4)
C18A C23A 1.391(3)
C9A C8A 1.383(4)
C24B C7B 1.545(3)
C24A C7A 1.543(3)
C24A C26A 1.547(3)
C14A C15A 1.388(4)
C7A C8A 1.398(3)
C20A C21A 1.377(4)
C20B C21B 1.383(4)
C15A C16A 1.378(4)
